data_4134758
loop_
_publ_author_name
'Tang, Jinghua'
'Liu, Liu Leo'
'Yang, Shangru'
'Cong, Xuefeng'
'Luo, Meiming'
'Zeng, Xiaoming'

_publ_section_title
;
 Chemoselective Cross-Coupling between Two Different and Unactivated
 C(aryl)-O Bonds Enabled by Chromium Catalysis.
;
_journal_issue 17
_journal_name_full 'Journal of the American Chemical Society'
_journal_page_first 7715
_journal_page_last 7720
_journal_paper_doi 10.1021/jacs.0c00283
_journal_volume 142
_journal_year 2020
_chemical_formula_moiety 'C20 H20 O2 Si'
_chemical_formula_sum 'C20 H20 O2 Si'
_chemical_formula_weight 320.45
_space_group_crystal_system triclinic
_space_group_IT_number 2
_space_group_name_Hall '-P 1'
_space_group_name_H-M_alt 'P -1'
_atom_sites_solution_hydrogens geom
_atom_sites_solution_primary iterative
_audit_creation_date 2018-01-16
_audit_creation_method
;
Olex2 1.2
(compiled 2017.08.10 svn.r3458 for OlexSys, GUI svn.r5381)
;
_cell_angle_alpha 100.434(4)
_cell_angle_beta 91.333(5)
_cell_angle_gamma 93.497(4)
_cell_formula_units_Z 2
_cell_length_a 7.0319(4)
_cell_length_b 8.2216(3)
_cell_length_c 22.6065(12)
_cell_measurement_reflns_used 2378
_cell_measurement_temperature 293(2)
_cell_measurement_theta_max 26.9020
_cell_measurement_theta_min 3.4730
_cell_volume 1282.17(11)
_computing_cell_refinement
;
CrysAlisPro, Agilent Technologies,
Version 1.171.37.35 (release 13-08-2014 CrysAlis171 .NET)
(compiled Aug 13 2014,18:06:01)
;
_computing_data_collection
;
CrysAlisPro, Agilent Technologies,
Version 1.171.37.35 (release 13-08-2014 CrysAlis171 .NET)
(compiled Aug 13 2014,18:06:01)
;
_computing_data_reduction
;
CrysAlisPro, Agilent Technologies,
Version 1.171.37.35 (release 13-08-2014 CrysAlis171 .NET)
(compiled Aug 13 2014,18:06:01)
;
_computing_molecular_graphics 'Olex2 (Dolomanov et al., 2009)'
_computing_publication_material 'Olex2 (Dolomanov et al., 2009)'
_computing_structure_refinement 'ShelXL (Sheldrick, 2015)'
_computing_structure_solution 'olex2.solve (Bourhis et al., 2015)'
_diffrn_ambient_temperature 293.15
_diffrn_detector 'CCD plate'
_diffrn_detector_area_resol_mean 16.0874
_diffrn_detector_type Eos
_diffrn_measured_fraction_theta_full 0.998
_diffrn_measured_fraction_theta_max 0.998
_diffrn_measurement_details
;
#__ type_ start__ end____ width___ exp.time_
  1 omega   14.00   78.00   0.8000   10.0000
omega____ theta____ kappa____ phi______ frames
    -       16.6856   38.0000   30.0000 80

#__ type_ start__ end____ width___ exp.time_
  2 omega  -24.00   18.40   0.8000   10.0000
omega____ theta____ kappa____ phi______ frames
    -      -14.9669  -99.0000  -30.0000 53

#__ type_ start__ end____ width___ exp.time_
  3 omega   32.00   57.60   0.8000   10.0000
omega____ theta____ kappa____ phi______ frames
    -       16.6856 -178.0000 -120.0000 32

#__ type_ start__ end____ width___ exp.time_
  4 omega  -83.00   11.40   0.8000   10.0000
omega____ theta____ kappa____ phi______ frames
    -      -14.9669  -77.0000   90.0000 118

#__ type_ start__ end____ width___ exp.time_
  5 omega  -42.00   49.20   0.8000   10.0000
omega____ theta____ kappa____ phi______ frames
    -      -14.9669   77.0000 -150.0000 114

#__ type_ start__ end____ width___ exp.time_
  6 omega  -87.00  -35.80   0.8000   10.0000
omega____ theta____ kappa____ phi______ frames
    -      -14.9669 -178.0000 -180.0000 64
;
_diffrn_measurement_device 'four-circle diffractometer'
_diffrn_measurement_device_type 'Xcalibur, Eos'
_diffrn_measurement_method '\w scans'
_diffrn_orient_matrix_UB_11 0.0146480000
_diffrn_orient_matrix_UB_12 -0.0859500000
_diffrn_orient_matrix_UB_13 -0.0058133000
_diffrn_orient_matrix_UB_21 -0.0182307000
_diffrn_orient_matrix_UB_22 -0.0040844000
_diffrn_orient_matrix_UB_23 0.0304418000
_diffrn_orient_matrix_UB_31 -0.0983769000
_diffrn_orient_matrix_UB_32 -0.0180343000
_diffrn_orient_matrix_UB_33 -0.0076537000
_diffrn_radiation_monochromator graphite
_diffrn_radiation_probe x-ray
_diffrn_radiation_type MoK\a
_diffrn_radiation_wavelength 0.71073
_diffrn_reflns_av_R_equivalents 0.0181
_diffrn_reflns_av_unetI/netI 0.0453
_diffrn_reflns_Laue_measured_fraction_full 0.998
_diffrn_reflns_Laue_measured_fraction_max 0.998
_diffrn_reflns_limit_h_max 8
_diffrn_reflns_limit_h_min -8
_diffrn_reflns_limit_k_max 10
_diffrn_reflns_limit_k_min -8
_diffrn_reflns_limit_l_max 25
_diffrn_reflns_limit_l_min -28
_diffrn_reflns_number 10231
_diffrn_reflns_point_group_measured_fraction_full 0.998
_diffrn_reflns_point_group_measured_fraction_max 0.998
_diffrn_reflns_theta_full 25.242
_diffrn_reflns_theta_max 26.368
_diffrn_reflns_theta_min 3.076
_diffrn_source 'Enhance (Mo) X-ray Source'
_exptl_absorpt_coefficient_mu 0.096
_exptl_absorpt_correction_T_max 1.00000
_exptl_absorpt_correction_T_min 0.77654
_exptl_absorpt_correction_type multi-scan
_exptl_absorpt_process_details
;
CrysAlisPro, Agilent Technologies,
Version 1.171.37.35 (release 13-08-2014 CrysAlis171 .NET)
(compiled Aug 13 2014,18:06:01)
Empirical absorption correction using spherical harmonics,
 implemented in SCALE3 ABSPACK scaling algorithm.
;
_exptl_crystal_density_diffrn 0.830
_exptl_crystal_density_method 'not measured'
_exptl_crystal_description
;
;
_exptl_crystal_F_000 340
_exptl_crystal_size_max 0.35
_exptl_crystal_size_mid 0.3
_exptl_crystal_size_min 0.25
_refine_diff_density_max 0.146
_refine_diff_density_min -0.138
_refine_diff_density_rms 0.026
_refine_ls_extinction_method none
_refine_ls_goodness_of_fit_ref 0.978
_refine_ls_hydrogen_treatment constr
_refine_ls_matrix_type full
_refine_ls_number_parameters 216
_refine_ls_number_reflns 5231
_refine_ls_number_restraints 0
_refine_ls_restrained_S_all 0.978
_refine_ls_R_factor_all 0.0911
_refine_ls_R_factor_gt 0.0533
_refine_ls_shift/su_max 0.001
_refine_ls_shift/su_mean 0.000
_refine_ls_structure_factor_coef Fsqd
_refine_ls_weighting_details 'w=1/[\s^2^(Fo^2^)+(0.0687P)^2^] where P=(Fo^2^+2Fc^2^)/3'
_refine_ls_weighting_scheme calc
_refine_ls_wR_factor_gt 0.1321
_refine_ls_wR_factor_ref 0.1476
_reflns_Friedel_coverage 0.000
_reflns_number_gt 2992
_reflns_number_total 5231
_reflns_threshold_expression 'I > 2\s(I)'
_cod_data_source_file ja0c00283_si_002.cif
_cod_data_source_block 180116_s1_ll_2246
_cod_depositor_comments 'Adding full bibliography for 4134758.cif.'
_cod_original_cell_volume 1282.18(11)
_cod_database_code 4134758
_shelx_shelxl_version_number 2014/7
_chemical_oxdiff_formula c12h12n2o3cl1
_shelx_space_group_comment
;
The symmetry employed for this shelxl refinement is uniquely defined
by the following loop, which should always be used as a source of
symmetry information in preference to the above space-group names.
They are only intended as comments.
;
_shelx_estimated_absorpt_t_max 0.976
_shelx_estimated_absorpt_t_min 0.967
_reflns_odcompleteness_completeness 99.75
_reflns_odcompleteness_iscentric 1
_reflns_odcompleteness_theta 26.32
_olex2_refinement_description
;
1. Fixed Uiso
 At 1.2 times of:
  All C(H) groups
 At 1.5 times of:
  All C(H,H,H,H,H,H) groups, All O(H) groups
2. Uiso/Uaniso restraints and constraints
Uanis(Si1) = Uanis(Si1A)
3. Others
 Sof(Si1A)=Sof(H20D)=Sof(H20E)=Sof(H20F)=Sof(H19D)=Sof(H19E)=Sof(H19F)=
 Sof(H18D)=Sof(H18E)=Sof(H18F)=1-FVAR(1)
 Sof(Si1)=Sof(H20A)=Sof(H20B)=Sof(H20C)=Sof(H19A)=Sof(H19B)=Sof(H19C)=
 Sof(H18A)=Sof(H18B)=Sof(H18C)=FVAR(1)
4.a Aromatic/amide H refined with riding coordinates:
 C4(H4), C7(H7), C6(H6), C17(H17), C9(H9), C11(H11), C5(H5), C16(H16),
 C13(H13), C14(H14)
4.b Idealised Me refined as rotating group:
 C20(H20A,H20B,H20C), C20(H20D,H20E,H20F), C19(H19A,H19B,H19C), C19(H19D,H19E,
 H19F), C18(H18A,H18B,H18C), C18(H18D,H18E,H18F)
4.c Idealised tetrahedral OH refined as rotating group:
 O1(H1)
;
_olex2_submission_special_instructions 'No special instructions were received'
_platon_squeeze_void_probe_radius 1.20

loop_
_space_group_symop_operation_xyz
'x, y, z'
'-x, -y, -z'

loop_
_atom_site_label
_atom_site_type_symbol
_atom_site_fract_x
_atom_site_fract_y
_atom_site_fract_z
_atom_site_U_iso_or_equiv
_atom_site_adp_type
_atom_site_occupancy
_atom_site_site_symmetry_order
_atom_site_calc_flag
_atom_site_refinement_flags_posn
_atom_site_refinement_flags_adp
_atom_site_refinement_flags_occupancy
_atom_site_disorder_assembly
_atom_site_disorder_group
O2 O -0.16495(16) 0.69259(12) 0.94320(6) 0.0697(4) Uani 1 1 d . . . . .
O1 O -0.02657(18) -0.02336(12) 0.90749(6) 0.0701(4) Uani 1 1 d . . . . .
H1 H -0.0711 -0.1041 0.9203 0.105 Uiso 1 1 calc GR . . . .
C2 C -0.0579(2) 0.26249(15) 0.91394(7) 0.0410(4) Uani 1 1 d . . . . .
C3 C -0.1447(2) 0.40540(15) 0.93981(7) 0.0429(4) Uani 1 1 d . . . . .
C4 C -0.2816(2) 0.40004(17) 0.98294(8) 0.0515(4) Uani 1 1 d . . . . .
H4 H -0.3373 0.4964 1.0001 0.062 Uiso 1 1 calc R . . . .
C1 C -0.1138(2) 0.11357(16) 0.93315(7) 0.0486(4) Uani 1 1 d . . . . .
C8 C 0.0888(2) 0.26044(15) 0.86743(7) 0.0438(4) Uani 1 1 d . . . . .
C7 C -0.0870(2) 0.56685(17) 0.92438(7) 0.0512(4) Uani 1 1 d . . . . .
H7 H 0.0142 0.5730 0.8989 0.061 Uiso 1 1 calc R . . . .
C6 C -0.2517(2) 0.10997(18) 0.97564(8) 0.0552(4) Uani 1 1 d . . . . .
H6 H -0.2882 0.0105 0.9876 0.066 Uiso 1 1 calc R . . . .
C17 C 0.2757(2) 0.21964(18) 0.88039(8) 0.0565(4) Uani 1 1 d . . . . .
H17 H 0.3067 0.1993 0.9185 0.068 Uiso 1 1 calc R . . . .
C9 C 0.0459(2) 0.29070(17) 0.81144(7) 0.0492(4) Uani 1 1 d . . . . .
H9 H -0.0762 0.3196 0.8029 0.059 Uiso 1 1 calc R . . . .
C10 C 0.1819(2) 0.27941(18) 0.76580(7) 0.0524(4) Uani 1 1 d . . . . .
C11 C 0.1384(3) 0.3038(2) 0.70715(8) 0.0679(5) Uani 1 1 d . . . . .
H11 H 0.0159 0.3315 0.6985 0.081 Uiso 1 1 calc R . . . .
C15 C 0.3680(2) 0.2370(2) 0.77977(8) 0.0599(5) Uani 1 1 d . . . . .
C5 C -0.3349(2) 0.25230(19) 1.00034(8) 0.0564(4) Uani 1 1 d . . . . .
H5 H -0.4274 0.2489 1.0289 0.068 Uiso 1 1 calc R . . . .
C16 C 0.4101(3) 0.2096(2) 0.83824(9) 0.0644(5) Uani 1 1 d . . . . .
H16 H 0.5326 0.1841 0.8481 0.077 Uiso 1 1 calc R . . . .
C13 C 0.4523(3) 0.2452(3) 0.67776(11) 0.0913(7) Uani 1 1 d . . . . .
H13 H 0.5434 0.2325 0.6484 0.110 Uiso 1 1 calc R . . . .
C12 C 0.2666(3) 0.2889(3) 0.66209(9) 0.0797(6) Uani 1 1 d . . . . .
C14 C 0.5007(3) 0.2218(3) 0.73358(10) 0.0783(6) Uani 1 1 d . . . . .
H14 H 0.6240 0.1950 0.7417 0.094 Uiso 1 1 calc R . . . .
Si1 Si 0.1905(17) 0.2766(15) 0.5822(5) 0.1132(14) Uani 0.313(19) 1 d . . P A 1
Si1A Si 0.2186(9) 0.3365(13) 0.5851(2) 0.1132(14) Uani 0.687(19) 1 d . . P A 2
C20 C -0.0508(4) 0.3318(5) 0.57333(13) 0.1617(14) Uani 1 1 d . . . . .
H20A H -0.0597 0.3902 0.5404 0.243 Uiso 0.313(19) 1 calc GR . P A 1
H20B H -0.0867 0.4015 0.6096 0.243 Uiso 0.313(19) 1 calc GR . P A 1
H20C H -0.1346 0.2331 0.5653 0.243 Uiso 0.313(19) 1 calc GR . P A 1
H20D H -0.1075 0.2288 0.5810 0.243 Uiso 0.687(19) 1 calc GR . P A 2
H20E H -0.0810 0.3421 0.5326 0.243 Uiso 0.687(19) 1 calc GR . P A 2
H20F H -0.0996 0.4221 0.6005 0.243 Uiso 0.687(19) 1 calc GR . P A 2
C19 C 0.3423(6) 0.5167(7) 0.5739(2) 0.238(2) Uani 1 1 d . . . . .
H19A H 0.3383 0.5296 0.5326 0.357 Uiso 0.313(19) 1 calc GR . P A 1
H19B H 0.4725 0.5179 0.5878 0.357 Uiso 0.313(19) 1 calc GR . P A 1
H19C H 0.2814 0.6061 0.5979 0.357 Uiso 0.313(19) 1 calc GR . P A 1
H19D H 0.3043 0.6088 0.6027 0.357 Uiso 0.687(19) 1 calc GR . P A 2
H19E H 0.3144 0.5349 0.5340 0.357 Uiso 0.687(19) 1 calc GR . P A 2
H19F H 0.4766 0.5063 0.5790 0.357 Uiso 0.687(19) 1 calc GR . P A 2
C18 C 0.2953(7) 0.1430(7) 0.53067(15) 0.263(3) Uani 1 1 d . . . . .
H18A H 0.2074 0.0500 0.5156 0.394 Uiso 0.313(19) 1 calc GR . P A 1
H18B H 0.4055 0.1053 0.5486 0.394 Uiso 0.313(19) 1 calc GR . P A 1
H18C H 0.3334 0.1969 0.4981 0.394 Uiso 0.313(19) 1 calc GR . P A 1
H18D H 0.4284 0.1302 0.5376 0.394 Uiso 0.687(19) 1 calc GR . P A 2
H18E H 0.2735 0.1568 0.4898 0.394 Uiso 0.687(19) 1 calc GR . P A 2
H18F H 0.2221 0.0463 0.5377 0.394 Uiso 0.687(19) 1 calc GR . P A 2

loop_
_atom_site_aniso_label
_atom_site_aniso_U_11
_atom_site_aniso_U_22
_atom_site_aniso_U_33
_atom_site_aniso_U_23
_atom_site_aniso_U_13
_atom_site_aniso_U_12
O2 0.0770(8) 0.0367(6) 0.0993(10) 0.0197(6) 0.0126(7) 0.0104(5)
O1 0.0882(9) 0.0336(5) 0.0922(10) 0.0173(6) 0.0229(7) 0.0093(5)
C2 0.0461(9) 0.0340(7) 0.0439(9) 0.0116(6) -0.0026(7) -0.0017(6)
C3 0.0424(9) 0.0340(7) 0.0531(10) 0.0112(7) -0.0035(7) 0.0004(6)
C4 0.0495(10) 0.0415(8) 0.0630(11) 0.0082(8) 0.0038(8) 0.0032(7)
C1 0.0570(10) 0.0315(7) 0.0583(10) 0.0118(7) -0.0004(8) 0.0008(6)
C8 0.0488(9) 0.0320(7) 0.0510(10) 0.0099(7) 0.0001(7) 0.0008(6)
C7 0.0568(10) 0.0359(8) 0.0628(11) 0.0145(7) 0.0018(8) 0.0013(7)
C6 0.0609(11) 0.0423(8) 0.0665(11) 0.0240(8) 0.0034(9) -0.0069(7)
C17 0.0571(11) 0.0570(9) 0.0574(11) 0.0159(8) -0.0036(9) 0.0051(8)
C9 0.0479(9) 0.0462(8) 0.0552(10) 0.0125(7) 0.0022(8) 0.0065(7)
C10 0.0544(11) 0.0523(9) 0.0508(10) 0.0093(8) 0.0044(8) 0.0040(7)
C11 0.0652(12) 0.0841(12) 0.0564(12) 0.0157(9) 0.0064(9) 0.0110(9)
C15 0.0494(11) 0.0630(10) 0.0661(12) 0.0083(9) 0.0080(9) 0.0029(8)
C5 0.0534(10) 0.0533(9) 0.0635(11) 0.0151(8) 0.0111(8) -0.0043(7)
C16 0.0471(11) 0.0750(11) 0.0741(13) 0.0203(10) -0.0009(9) 0.0087(8)
C13 0.0742(16) 0.1232(18) 0.0748(16) 0.0099(13) 0.0315(12) 0.0066(12)
C12 0.0757(15) 0.1062(15) 0.0577(13) 0.0136(11) 0.0159(10) 0.0093(11)
C14 0.0578(12) 0.1017(14) 0.0768(15) 0.0167(12) 0.0141(11) 0.0097(10)
Si1 0.1079(16) 0.175(4) 0.0614(6) 0.0313(19) 0.0211(9) 0.012(2)
Si1A 0.1079(16) 0.175(4) 0.0614(6) 0.0313(19) 0.0211(9) 0.012(2)
C20 0.125(3) 0.290(4) 0.0807(19) 0.052(2) 0.0014(17) 0.037(3)
C19 0.188(4) 0.391(7) 0.185(4) 0.201(5) 0.016(3) -0.033(4)
C18 0.251(5) 0.436(8) 0.082(2) -0.045(3) 0.018(3) 0.151(5)

loop_
_atom_type_symbol
_atom_type_description
_atom_type_scat_dispersion_real
_atom_type_scat_dispersion_imag
_atom_type_scat_source
C C 0.0033 0.0016 'International Tables Vol C Tables 4.2.6.8 and 6.1.1.4'
H H 0.0000 0.0000 'International Tables Vol C Tables 4.2.6.8 and 6.1.1.4'
O O 0.0106 0.0060 'International Tables Vol C Tables 4.2.6.8 and 6.1.1.4'
Si Si 0.0817 0.0704 'International Tables Vol C Tables 4.2.6.8 and 6.1.1.4'

loop_
_geom_angle_atom_site_label_1
_geom_angle_atom_site_label_2
_geom_angle_atom_site_label_3
_geom_angle
_geom_angle_site_symmetry_1
_geom_angle_site_symmetry_3
_geom_angle_publ_flag
C3 C2 C1 117.67(14) . . ?
C3 C2 C8 123.33(12) . . ?
C1 C2 C8 118.99(12) . . ?
C2 C3 C7 120.85(14) . . ?
C4 C3 C2 120.91(13) . . ?
C4 C3 C7 118.17(13) . . ?
C5 C4 C3 120.10(14) . . ?
O1 C1 C2 116.48(14) . . ?
O1 C1 C6 122.80(13) . . ?
C6 C1 C2 120.71(13) . . ?
C17 C8 C2 119.56(14) . . ?
C9 C8 C2 121.66(13) . . ?
C9 C8 C17 118.72(15) . . ?
O2 C7 C3 123.18(15) . . ?
C5 C6 C1 120.43(14) . . ?
C16 C17 C8 121.04(16) . . ?
C8 C9 C10 121.97(14) . . ?
C11 C10 C9 122.81(15) . . ?
C11 C10 C15 118.94(16) . . ?
C15 C10 C9 118.23(16) . . ?
C12 C11 C10 123.55(18) . . ?
C16 C15 C10 118.80(16) . . ?
C16 C15 C14 123.44(17) . . ?
C14 C15 C10 117.76(18) . . ?
C6 C5 C4 120.16(16) . . ?
C17 C16 C15 121.22(16) . . ?
C14 C13 C12 122.53(19) . . ?
C11 C12 C13 115.91(19) . . ?
C11 C12 Si1 121.7(4) . . ?
C11 C12 Si1A 124.5(2) . . ?
C13 C12 Si1 120.8(4) . . ?
C13 C12 Si1A 119.4(2) . . ?
C13 C14 C15 121.30(19) . . ?
C12 Si1 C19 94.5(5) . . ?
C20 Si1 C12 113.0(6) . . ?
C20 Si1 C19 98.9(6) . . ?
C18 Si1 C12 117.4(7) . . ?
C18 Si1 C20 123.0(7) . . ?
C18 Si1 C19 101.9(6) . . ?
C12 Si1A C20 107.2(3) . . ?
C12 Si1A C18 104.1(4) . . ?
C20 Si1A C18 104.9(5) . . ?
C19 Si1A C12 112.6(5) . . ?
C19 Si1A C20 115.1(4) . . ?
C19 Si1A C18 111.9(4) . . ?

loop_
_geom_bond_atom_site_label_1
_geom_bond_atom_site_label_2
_geom_bond_distance
_geom_bond_site_symmetry_2
_geom_bond_publ_flag
O2 C7 1.2128(16) . ?
O1 C1 1.3580(17) . ?
C2 C3 1.3965(19) . ?
C2 C1 1.4084(19) . ?
C2 C8 1.489(2) . ?
C3 C4 1.391(2) . ?
C3 C7 1.4686(19) . ?
C4 C5 1.377(2) . ?
C1 C6 1.384(2) . ?
C8 C17 1.413(2) . ?
C8 C9 1.364(2) . ?
C6 C5 1.373(2) . ?
C17 C16 1.353(2) . ?
C9 C10 1.418(2) . ?
C10 C11 1.406(2) . ?
C10 C15 1.417(2) . ?
C11 C12 1.370(2) . ?
C15 C16 1.408(3) . ?
C15 C14 1.411(3) . ?
C13 C12 1.429(3) . ?
C13 C14 1.350(3) . ?
C12 Si1 1.854(12) . ?
C12 Si1A 1.880(5) . ?
Si1 C20 1.799(12) . ?
Si1 C19 2.227(12) . ?
Si1 C18 1.668(12) . ?
Si1A C20 1.903(6) . ?
Si1A C19 1.733(12) . ?
Si1A C18 1.940(9) . ?

loop_
_geom_torsion_atom_site_label_1
_geom_torsion_atom_site_label_2
_geom_torsion_atom_site_label_3
_geom_torsion_atom_site_label_4
_geom_torsion
_geom_torsion_site_symmetry_1
_geom_torsion_site_symmetry_2
_geom_torsion_site_symmetry_3
_geom_torsion_site_symmetry_4
_geom_torsion_publ_flag
O1 C1 C6 C5 179.76(14) . . . . ?
C2 C3 C4 C5 -0.6(2) . . . . ?
C2 C3 C7 O2 175.98(14) . . . . ?
C2 C1 C6 C5 -0.8(2) . . . . ?
C2 C8 C17 C16 177.11(13) . . . . ?
C2 C8 C9 C10 -176.23(12) . . . . ?
C3 C2 C1 O1 -179.72(13) . . . . ?
C3 C2 C1 C6 0.8(2) . . . . ?
C3 C2 C8 C17 116.39(15) . . . . ?
C3 C2 C8 C9 -66.24(18) . . . . ?
C3 C4 C5 C6 0.7(2) . . . . ?
C4 C3 C7 O2 -7.0(2) . . . . ?
C1 C2 C3 C4 -0.1(2) . . . . ?
C1 C2 C3 C7 176.87(13) . . . . ?
C1 C2 C8 C17 -63.80(17) . . . . ?
C1 C2 C8 C9 113.57(15) . . . . ?
C1 C6 C5 C4 0.0(2) . . . . ?
C8 C2 C3 C4 179.73(13) . . . . ?
C8 C2 C3 C7 -3.3(2) . . . . ?
C8 C2 C1 O1 0.5(2) . . . . ?
C8 C2 C1 C6 -179.06(14) . . . . ?
C8 C17 C16 C15 -1.0(2) . . . . ?
C8 C9 C10 C11 177.45(14) . . . . ?
C8 C9 C10 C15 -0.7(2) . . . . ?
C7 C3 C4 C5 -177.65(13) . . . . ?
C17 C8 C9 C10 1.2(2) . . . . ?
C9 C8 C17 C16 -0.3(2) . . . . ?
C9 C10 C11 C12 -178.15(16) . . . . ?
C9 C10 C15 C16 -0.6(2) . . . . ?
C9 C10 C15 C14 178.33(15) . . . . ?
C10 C11 C12 C13 0.3(3) . . . . ?
C10 C11 C12 Si1 166.4(5) . . . . ?
C10 C11 C12 Si1A -175.1(4) . . . . ?
C10 C15 C16 C17 1.4(2) . . . . ?
C10 C15 C14 C13 -0.5(3) . . . . ?
C11 C10 C15 C16 -178.81(16) . . . . ?
C11 C10 C15 C14 0.1(2) . . . . ?
C11 C12 Si1 C20 13.0(9) . . . . ?
C11 C12 Si1 C19 114.6(4) . . . . ?
C11 C12 Si1 C18 -139.5(6) . . . . ?
C11 C12 Si1A C20 -19.6(7) . . . . ?
C11 C12 Si1A C19 108.1(3) . . . . ?
C11 C12 Si1A C18 -130.4(3) . . . . ?
C15 C10 C11 C12 0.0(3) . . . . ?
C16 C15 C14 C13 178.31(18) . . . . ?
C13 C12 Si1 C20 178.4(4) . . . . ?
C13 C12 Si1 C19 -80.1(5) . . . . ?
C13 C12 Si1 C18 25.9(9) . . . . ?
C13 C12 Si1A C20 165.2(3) . . . . ?
C13 C12 Si1A C19 -67.1(5) . . . . ?
C13 C12 Si1A C18 54.3(5) . . . . ?
C12 C13 C14 C15 0.9(3) . . . . ?
C14 C15 C16 C17 -177.44(17) . . . . ?
C14 C13 C12 C11 -0.8(3) . . . . ?
C14 C13 C12 Si1 -167.0(5) . . . . ?
C14 C13 C12 Si1A 174.9(4) . . . . ?

loop_
_platon_squeeze_void_nr
_platon_squeeze_void_average_x
_platon_squeeze_void_average_y
_platon_squeeze_void_average_z
_platon_squeeze_void_volume
_platon_squeeze_void_count_electrons
_platon_squeeze_void_content
1 0.019 0.221 0.263 238 46 ' '
2 -0.062 0.779 0.737 238 45 ' '
